data_1552881
loop_
_publ_author_name
'Romanov, Alexander S.'
'Jones, Saul T. E.'
'Gu, Qinying'
'Conaghan, Patrick J.'
'Drummond, Bluebell H.'
'Feng, Jiale'
'Chotard, Florian'
'Buizza, Leonardo'
'Foley, Morgan'
'Linnolahti, Mikko'
'Credgington, Dan'
'Bochmann, Manfred'

_publ_section_title
;
 Carbene metal amide photoemitters: tailoring conformationally flexible
 amides for full color range emissions including white-emitting OLED.
;
_journal_issue 2
_journal_name_full 'Chemical science'
_journal_page_first 435
_journal_page_last 446
_journal_paper_doi 10.1039/c9sc04589a
_journal_volume 11
_journal_year 2020
_chemical_formula_moiety '2(C39 H47 Au N2 O2 S), C H2 Cl2'
_chemical_formula_sum 'C79 H96 Au2 Cl2 N4 O4 S2'
_chemical_formula_weight 1694.55
_space_group_crystal_system monoclinic
_space_group_IT_number 14
_space_group_name_Hall '-P 2ybc'
_space_group_name_H-M_alt 'P 1 21/c 1'
_atom_sites_solution_hydrogens geom
_atom_sites_solution_primary direct
_audit_creation_method SHELXL-2018/3
_audit_update_record
;
2019-04-25 deposited with the CCDC.	2019-11-12 downloaded from the CCDC.
;
_cell_angle_alpha 90
_cell_angle_beta 99.929(3)
_cell_angle_gamma 90
_cell_formula_units_Z 4
_cell_length_a 21.9650(5)
_cell_length_b 16.1816(3)
_cell_length_c 20.6249(7)
_cell_measurement_reflns_used 20391
_cell_measurement_temperature 139.9(6)
_cell_measurement_theta_max 32.5920
_cell_measurement_theta_min 3.1970
_cell_volume 7220.9(3)
_computing_cell_refinement
;                                                              
CrysAlisPro, Agilent Technologies,                             
Version 1.171.37.35 (release 13-08-2014 CrysAlis171 .NET)      
(compiled Aug 13 2014,18:06:01)                                
;
_computing_data_collection
;                                                              
CrysAlisPro, Agilent Technologies,                             
Version 1.171.37.35 (release 13-08-2014 CrysAlis171 .NET)      
(compiled Aug 13 2014,18:06:01)                                
;
_computing_data_reduction
;                                                              
CrysAlisPro, Agilent Technologies,                             
Version 1.171.37.35 (release 13-08-2014 CrysAlis171 .NET)      
(compiled Aug 13 2014,18:06:01)                                
;
_computing_structure_refinement 'SHELXL-2018/3 (Sheldrick, 2018)'
_computing_structure_solution 'SHELXS-97 (Sheldrick, 2008)'
_diffrn_ambient_temperature 139.9(6)
_diffrn_detector_area_resol_mean 16.0050
_diffrn_measured_fraction_theta_full 0.997
_diffrn_measured_fraction_theta_max 0.998
_diffrn_measurement_device_type 'Oxford Diffraction Xcalibur 3/Sapphire3 CCD'
_diffrn_measurement_method 'Thin slice \w scans'
_diffrn_radiation_type MoK\a
_diffrn_radiation_wavelength 0.71073
_diffrn_reflns_av_R_equivalents 0.0371
_diffrn_reflns_av_unetI/netI 0.0383
_diffrn_reflns_Laue_measured_fraction_full 0.997
_diffrn_reflns_Laue_measured_fraction_max 0.998
_diffrn_reflns_limit_h_max 29
_diffrn_reflns_limit_h_min -28
_diffrn_reflns_limit_k_max 21
_diffrn_reflns_limit_k_min -21
_diffrn_reflns_limit_l_max 27
_diffrn_reflns_limit_l_min -27
_diffrn_reflns_number 76003
_diffrn_reflns_point_group_measured_fraction_full 0.997
_diffrn_reflns_point_group_measured_fraction_max 0.998
_diffrn_reflns_theta_full 25.242
_diffrn_reflns_theta_max 27.997
_diffrn_reflns_theta_min 3.092
_diffrn_source 'Enhance (Mo) X-ray Source'
_exptl_absorpt_coefficient_mu 4.243
_exptl_absorpt_correction_T_max 1.00000
_exptl_absorpt_correction_T_min 0.80026
_exptl_absorpt_correction_type multi-scan
_exptl_absorpt_process_details
;                                                         
CrysAlisPro, Agilent Technologies,                        
Version 1.171.37.35 (release 13-08-2014 CrysAlis171 .NET) 
(compiled Aug 13 2014,18:06:01)                           
Empirical absorption correction using spherical harmonics,
 implemented in SCALE3 ABSPACK scaling algorithm.         
;
_exptl_crystal_colour colourless
_exptl_crystal_density_diffrn 1.559
_exptl_crystal_density_meas ?
_exptl_crystal_density_method 'not measured'
_exptl_crystal_description block
_exptl_crystal_F_000 3416
_exptl_crystal_preparation Luminescent
_exptl_crystal_recrystallization_method 'Re-crystallisation from solvent: CH2Cl2 and hexane'
_exptl_crystal_size_max 0.290
_exptl_crystal_size_mid 0.250
_exptl_crystal_size_min 0.130
_refine_diff_density_max 3.065
_refine_diff_density_min -2.205
_refine_diff_density_rms 0.137
_refine_ls_extinction_method none
_refine_ls_goodness_of_fit_ref 1.325
_refine_ls_hydrogen_treatment constr
_refine_ls_matrix_type full
_refine_ls_number_parameters 859
_refine_ls_number_reflns 17391
_refine_ls_number_restraints 6
_refine_ls_restrained_S_all 1.325
_refine_ls_R_factor_all 0.0718
_refine_ls_R_factor_gt 0.0545
_refine_ls_shift/su_max 0.002
_refine_ls_shift/su_mean 0.000
_refine_ls_structure_factor_coef Fsqd
_refine_ls_weighting_details 'w=1/[\s^2^(Fo^2^)+(0.0800P)^2^+10.0000P] where P=(Fo^2^+2Fc^2^)/3'
_refine_ls_weighting_scheme calc
_refine_ls_wR_factor_gt 0.1636
_refine_ls_wR_factor_ref 0.1730
_reflns_Friedel_coverage 0.000
_reflns_number_gt 13737
_reflns_number_total 17391
_reflns_threshold_expression 'I > 2\s(I)'
_cod_data_source_file c9sc04589a2.cif
_cod_data_source_block Au1
_cod_depositor_comments
;
The following automatic conversions were performed:

data item '_exptl_crystal_density_meas' value 'not measured' was
changed to '?' -- the value is perceived as not measured.

data item '_atom_sites_solution_primary' value 'direct methods' was
changed to 'direct'.

Automatic conversion script
Id: cif_fix_values 6909 2019-04-08 15:41:33Z antanas 

 Adding full bibliography for 1552876--1552882.cif.

 Adding full bibliography for 1552876--1552882.cif.
;
_cod_original_sg_symbol_H-M 'P 21/c'
_cod_database_code 1552881
_shelx_shelxl_version_number 2018/3
_shelx_space_group_comment
;
The symmetry employed for this shelxl refinement is uniquely defined
by the following loop, which should always be used as a source of
symmetry information in preference to the above space-group names.
They are only intended as comments.
;
_shelx_estimated_absorpt_t_min 0.373
_shelx_estimated_absorpt_t_max 0.608

loop_
_space_group_symop_operation_xyz
'x, y, z'
'-x, y+1/2, -z+1/2'
'-x, -y, -z'
'x, -y-1/2, z-1/2'

loop_
_atom_site_label
_atom_site_type_symbol
_atom_site_fract_x
_atom_site_fract_y
_atom_site_fract_z
_atom_site_U_iso_or_equiv
_atom_site_adp_type
_atom_site_occupancy
_atom_site_site_symmetry_order
_atom_site_calc_flag
_atom_site_refinement_flags_posn
_atom_site_refinement_flags_adp
_atom_site_refinement_flags_occupancy
_atom_site_disorder_assembly
_atom_site_disorder_group
Au1A Au 0.88931(2) 0.63778(2) 0.23849(2) 0.02314(8) Uani 1 1 d . . . . .
S1A S 0.79213(8) 0.84317(10) 0.36552(11) 0.0331(4) Uani 1 1 d . . . . .
N1A N 0.9775(2) 0.5083(3) 0.2287(3) 0.0185(10) Uani 1 1 d . . . . .
C39A C 0.7926(3) 0.7674(4) 0.2486(4) 0.0284(15) Uani 1 1 d . . . . .
N2A N 0.8256(2) 0.7017(3) 0.2815(3) 0.0265(12) Uani 1 1 d . . . . .
C31A C 0.7953(3) 0.6357(4) 0.4710(4) 0.0319(16) Uani 1 1 d . . . . .
H31A H 0.786912 0.618732 0.511580 0.038 Uiso 1 1 calc R U . . .
C28A C 0.8181(3) 0.6838(4) 0.3454(4) 0.0266(14) Uani 1 1 d . . . . .
C33A C 0.7942(3) 0.7394(4) 0.3875(4) 0.0279(14) Uani 1 1 d . . . . .
O1A O 0.8542(2) 0.8744(3) 0.3786(3) 0.0394(13) Uani 1 1 d . . . . .
C32A C 0.7818(3) 0.7153(4) 0.4488(4) 0.0322(16) Uani 1 1 d . . . . .
H32A H 0.764530 0.752679 0.474672 0.039 Uiso 1 1 calc R U . . .
O2A O 0.7470(3) 0.8865(3) 0.3956(4) 0.0520(17) Uani 1 1 d . . . . .
C1A C 0.9548(3) 0.5771(3) 0.2011(3) 0.0186(11) Uani 1 1 d . . . . .
C29A C 0.8328(3) 0.6034(4) 0.3706(4) 0.0308(15) Uani 1 1 d . . . . .
H29A H 0.850207 0.565117 0.345557 0.037 Uiso 1 1 calc R U . . .
C30A C 0.8216(3) 0.5818(4) 0.4317(4) 0.0329(15) Uani 1 1 d . . . . .
H30A H 0.832068 0.528876 0.447303 0.039 Uiso 1 1 calc R U . . .
C34A C 0.7692(3) 0.8341(4) 0.2824(4) 0.0269(14) Uani 1 1 d . . . . .
Au1B Au 0.59920(2) 0.36117(2) 0.22306(2) 0.02758(9) Uani 1 1 d . . . . .
S1B S 0.75502(8) 0.14470(9) 0.31480(11) 0.0321(4) Uani 1 1 d . . . . .
N1B N 0.5102(2) 0.4884(3) 0.2345(3) 0.0294(13) Uani 1 1 d . . . . .
N2B N 0.6776(2) 0.2927(3) 0.2523(3) 0.0303(13) Uani 1 1 d . . . . .
O2B O 0.7069(2) 0.0949(3) 0.3352(3) 0.0446(14) Uani 1 1 d . . . . .
O1B O 0.8166(2) 0.1115(4) 0.3294(4) 0.0521(17) Uani 1 1 d . . . . .
C1B C 0.5209(3) 0.4240(4) 0.1995(4) 0.0251(13) Uani 1 1 d . . . . .
C4A C 1.0270(3) 0.4662(3) 0.1970(3) 0.0191(12) Uani 1 1 d . . . . .
C6A C 0.9053(3) 0.4230(4) 0.2803(3) 0.0200(12) Uani 1 1 d . . . . .
C34B C 0.7346(3) 0.1660(4) 0.2303(4) 0.0278(14) Uani 1 1 d . . . . .
C14A C 0.8662(3) 0.4006(4) 0.2148(3) 0.0252(13) Uani 1 1 d . . . . .
H14A H 0.885637 0.423780 0.179469 0.030 Uiso 1 1 calc R U . . .
C8A C 0.9191(3) 0.4186(4) 0.4000(3) 0.0317(15) Uani 1 1 d . . . . .
H8AA H 0.906900 0.397653 0.437744 0.038 Uiso 1 1 calc R U . . .
C11A C 1.0398(3) 0.5685(4) 0.3583(4) 0.0307(15) Uani 1 1 d . . . . .
H11A H 1.050594 0.580127 0.315009 0.037 Uiso 1 1 calc R U . . .
C4B C 0.4475(3) 0.5304(4) 0.2145(4) 0.0316(16) Uani 1 1 d . . . . .
C33B C 0.7519(3) 0.2427(4) 0.3488(4) 0.0285(15) Uani 1 1 d . . . . .
C28B C 0.7097(3) 0.3013(4) 0.3153(4) 0.0258(13) Uani 1 1 d . . . . .
C2A C 0.9859(3) 0.5973(3) 0.1424(3) 0.0201(12) Uani 1 1 d . . . . .
C24A C 0.9734(4) 0.6075(4) 0.0177(4) 0.0326(15) Uani 1 1 d . . . . .
H24A H 1.005170 0.565820 0.017514 0.039 Uiso 1 1 calc R U . . .
H24B H 0.944357 0.603199 -0.023280 0.039 Uiso 1 1 calc R U . . .
C5A C 0.9572(3) 0.4764(4) 0.2877(3) 0.0212(12) Uani 1 1 d . . . . .
C22A C 0.9638(3) 0.7534(4) 0.1438(3) 0.0259(14) Uani 1 1 d . . . . .
H22A H 0.941877 0.746863 0.180454 0.031 Uiso 1 1 calc R U . . .
H22B H 0.982681 0.807735 0.146789 0.031 Uiso 1 1 calc R U . . .
C18A C 1.0483(3) 0.6984(4) 0.0885(3) 0.0252(13) Uani 1 1 d . . . . .
H18A H 1.068820 0.751675 0.091985 0.030 Uiso 1 1 calc R U . . .
H18B H 1.079563 0.655869 0.089401 0.030 Uiso 1 1 calc R U . . .
C10A C 0.9885(3) 0.5034(4) 0.3497(3) 0.0244(13) Uani 1 1 d . . . . .
C27A C 1.0843(3) 0.4459(5) 0.2478(3) 0.0334(16) Uani 1 1 d . . . . .
H27A H 1.104441 0.496315 0.264107 0.050 Uiso 1 1 calc R U . . .
H27B H 1.112255 0.413090 0.227508 0.050 Uiso 1 1 calc R U . . .
H27C H 1.072357 0.415699 0.283596 0.050 Uiso 1 1 calc R U . . .
C3A C 1.0388(3) 0.5319(4) 0.1484(4) 0.0338(16) Uani 1 1 d . . . . .
H3AA H 1.039767 0.507025 0.105845 0.041 Uiso 1 1 calc R U . . .
H3AB H 1.078330 0.558194 0.163602 0.041 Uiso 1 1 calc R U . . .
C27B C 0.4163(3) 0.5476(5) 0.2734(4) 0.0421(19) Uani 1 1 d . . . . .
H27D H 0.442926 0.581093 0.304600 0.063 Uiso 1 1 calc R U . . .
H27E H 0.408213 0.496255 0.293645 0.063 Uiso 1 1 calc R U . . .
H27F H 0.378069 0.576173 0.259023 0.063 Uiso 1 1 calc R U . . .
C7A C 0.8879(3) 0.3957(4) 0.3393(3) 0.0260(13) Uani 1 1 d . . . . .
H7AA H 0.853979 0.360833 0.337012 0.031 Uiso 1 1 calc R U . . .
C2B C 0.4652(3) 0.4090(4) 0.1451(4) 0.0288(14) Uani 1 1 d . . . . .
C38A C 0.7790(3) 0.7679(5) 0.1797(4) 0.0354(16) Uani 1 1 d . . . . .
H38A H 0.794964 0.726505 0.156271 0.043 Uiso 1 1 calc R U . . .
C3B C 0.4149(3) 0.4630(4) 0.1685(4) 0.0316(15) Uani 1 1 d . . . . .
H3BA H 0.388755 0.488147 0.130981 0.038 Uiso 1 1 calc R U . . .
H3BB H 0.389159 0.429267 0.191781 0.038 Uiso 1 1 calc R U . . .
C20A C 0.9527(3) 0.7593(4) 0.0213(4) 0.0338(16) Uani 1 1 d . . . . .
H20A H 0.924007 0.755682 -0.019959 0.041 Uiso 1 1 calc R U . . .
H20B H 0.971205 0.813944 0.024361 0.041 Uiso 1 1 calc R U . . .
C17A C 1.0142(3) 0.6865(4) 0.1471(3) 0.0215(12) Uani 1 1 d . . . . .
H17A H 1.043532 0.692148 0.188390 0.026 Uiso 1 1 calc R U . . .
C25A C 0.9397(3) 0.5927(4) 0.0763(3) 0.0271(14) Uani 1 1 d . . . . .
H25A H 0.920622 0.537789 0.071995 0.032 Uiso 1 1 calc R U . . .
C26A C 1.0018(3) 0.3852(4) 0.1642(4) 0.0321(16) Uani 1 1 d . . . . .
H26A H 0.986286 0.351170 0.195775 0.048 Uiso 1 1 calc R U . . .
H26B H 1.034441 0.356531 0.147980 0.048 Uiso 1 1 calc R U . . .
H26C H 0.969083 0.397158 0.128197 0.048 Uiso 1 1 calc R U . . .
C32B C 0.7851(3) 0.2566(4) 0.4127(4) 0.0338(16) Uani 1 1 d . . . . .
H32B H 0.812656 0.216793 0.432747 0.041 Uiso 1 1 calc R U . . .
C21A C 0.9184(3) 0.7455(4) 0.0788(4) 0.0306(15) Uani 1 1 d . . . . .
H21A H 0.885844 0.787190 0.077394 0.037 Uiso 1 1 calc R U . . .
C19A C 1.0029(3) 0.6937(4) 0.0234(3) 0.0275(14) Uani 1 1 d . . . . .
H19A H 1.025265 0.702424 -0.013237 0.033 Uiso 1 1 calc R U . . .
C6B C 0.6004(3) 0.5756(4) 0.2827(4) 0.0318(15) Uani 1 1 d . . . . .
C9A C 0.9686(3) 0.4728(4) 0.4056(4) 0.0317(15) Uani 1 1 d . . . . .
H9AA H 0.988652 0.488956 0.447091 0.038 Uiso 1 1 calc R U . . .
C29B C 0.7035(3) 0.3747(4) 0.3514(4) 0.0335(16) Uani 1 1 d . . . . .
H29B H 0.676994 0.415928 0.331838 0.040 Uiso 1 1 calc R U . . .
C16A C 0.8613(3) 0.3063(4) 0.2058(4) 0.0366(17) Uani 1 1 d . . . . .
H16A H 0.901944 0.283340 0.208046 0.055 Uiso 1 1 calc R U . . .
H16B H 0.836885 0.293930 0.163687 0.055 Uiso 1 1 calc R U . . .
H16C H 0.842132 0.282890 0.239963 0.055 Uiso 1 1 calc R U . . .
C15A C 0.8016(3) 0.4377(5) 0.2100(4) 0.0351(16) Uani 1 1 d . . . . .
H15A H 0.804407 0.496903 0.209909 0.053 Uiso 1 1 calc R U . . .
H15B H 0.783820 0.420074 0.247086 0.053 Uiso 1 1 calc R U . . .
H15C H 0.776077 0.419416 0.170093 0.053 Uiso 1 1 calc R U . . .
C23A C 0.8889(3) 0.6581(4) 0.0729(3) 0.0281(14) Uani 1 1 d . . . . .
H23A H 0.865819 0.649420 0.108381 0.034 Uiso 1 1 calc R U . . .
H23B H 0.860543 0.653331 0.031473 0.034 Uiso 1 1 calc R U . . .
C11B C 0.5077(3) 0.4133(4) 0.3642(4) 0.0353(16) Uani 1 1 d . . . . .
H11B H 0.479663 0.403313 0.322576 0.042 Uiso 1 1 calc R U . . .
C39B C 0.6960(3) 0.2331(4) 0.2109(4) 0.0321(16) Uani 1 1 d . . . . .
C30B C 0.7349(3) 0.3870(5) 0.4138(4) 0.0390(17) Uani 1 1 d . . . . .
H30B H 0.728455 0.435290 0.436079 0.047 Uiso 1 1 calc R U . . .
C5B C 0.5548(3) 0.5174(4) 0.2913(4) 0.0287(15) Uani 1 1 d . . . . .
C17B C 0.4796(3) 0.4347(4) 0.0768(4) 0.0356(17) Uani 1 1 d . . . . .
H17B H 0.494329 0.491945 0.078778 0.043 Uiso 1 1 calc R U . . .
C16B C 0.6110(4) 0.6976(5) 0.2078(5) 0.047(2) Uani 1 1 d . . . . .
H16D H 0.572935 0.719705 0.217400 0.071 Uiso 1 1 calc R U . . .
H16E H 0.615125 0.712170 0.163637 0.071 Uiso 1 1 calc R U . . .
H16F H 0.645044 0.720115 0.238076 0.071 Uiso 1 1 calc R U . . .
C7B C 0.6405(3) 0.6023(5) 0.3391(5) 0.045(2) Uani 1 1 d . . . . .
H7BA H 0.671383 0.640134 0.334876 0.054 Uiso 1 1 calc R U . . .
C10B C 0.5513(3) 0.4846(4) 0.3542(4) 0.0325(16) Uani 1 1 d . . . . .
C31B C 0.7771(3) 0.3271(5) 0.4450(4) 0.0380(17) Uani 1 1 d . . . . .
H31B H 0.799031 0.336398 0.487118 0.046 Uiso 1 1 calc R U . . .
C14B C 0.6106(3) 0.6025(4) 0.2146(4) 0.0372(17) Uani 1 1 d . . . . .
H14B H 0.576791 0.580418 0.181991 0.045 Uiso 1 1 calc R U . . .
C35A C 0.7317(3) 0.8955(4) 0.2460(5) 0.041(2) Uani 1 1 d . . . . .
H35A H 0.716256 0.938437 0.268381 0.049 Uiso 1 1 calc R U . . .
C12A C 1.0164(4) 0.6489(5) 0.3852(4) 0.043(2) Uani 1 1 d . . . . .
H12A H 1.048781 0.689452 0.390773 0.065 Uiso 1 1 calc R U . . .
H12B H 1.004110 0.638199 0.426893 0.065 Uiso 1 1 calc R U . . .
H12C H 0.981580 0.669370 0.354780 0.065 Uiso 1 1 calc R U . . .
C25B C 0.4449(3) 0.3166(4) 0.1388(5) 0.0408(19) Uani 1 1 d . . . . .
H25B H 0.435618 0.297095 0.181022 0.049 Uiso 1 1 calc R U . . .
C35B C 0.7545(3) 0.1111(5) 0.1859(4) 0.0374(18) Uani 1 1 d . . . . .
H35B H 0.781614 0.068398 0.201194 0.045 Uiso 1 1 calc R U . . .
C26B C 0.4545(3) 0.6114(4) 0.1777(4) 0.0338(16) Uani 1 1 d . . . . .
H26D H 0.481428 0.648104 0.205767 0.051 Uiso 1 1 calc R U . . .
H26E H 0.414691 0.636791 0.165275 0.051 Uiso 1 1 calc R U . . .
H26F H 0.471703 0.599804 0.138887 0.051 Uiso 1 1 calc R U . . .
C38B C 0.6754(3) 0.2402(5) 0.1419(4) 0.0395(18) Uani 1 1 d . . . . .
H38B H 0.648564 0.282957 0.126130 0.047 Uiso 1 1 calc R U . . .
C13B C 0.4685(4) 0.4333(5) 0.4180(4) 0.0450(19) Uani 1 1 d . . . . .
H13A H 0.449426 0.486449 0.409336 0.067 Uiso 1 1 calc R U . . .
H13B H 0.494744 0.433958 0.460334 0.067 Uiso 1 1 calc R U . . .
H13C H 0.437158 0.391900 0.417523 0.067 Uiso 1 1 calc R U . . .
C9B C 0.5920(3) 0.5149(4) 0.4077(4) 0.0383(17) Uani 1 1 d . . . . .
H9BA H 0.590048 0.494982 0.449626 0.046 Uiso 1 1 calc R U . . .
C22B C 0.5293(4) 0.3777(5) 0.0553(5) 0.0407(18) Uani 1 1 d . . . . .
H22C H 0.538089 0.395838 0.013001 0.049 Uiso 1 1 calc R U . . .
H22D H 0.567208 0.381110 0.087169 0.049 Uiso 1 1 calc R U . . .
C8B C 0.6352(4) 0.5740(5) 0.4001(4) 0.0402(18) Uani 1 1 d . . . . .
H8BA H 0.661163 0.594772 0.436893 0.048 Uiso 1 1 calc R U . . .
C13A C 1.0981(4) 0.5371(6) 0.4041(4) 0.050(2) Uani 1 1 d . . . . .
H13D H 1.111665 0.486485 0.386956 0.075 Uiso 1 1 calc R U . . .
H13E H 1.088757 0.527596 0.447243 0.075 Uiso 1 1 calc R U . . .
H13F H 1.130272 0.577802 0.406606 0.075 Uiso 1 1 calc R U . . .
C12B C 0.5455(4) 0.3339(5) 0.3835(5) 0.0423(19) Uani 1 1 d . . . . .
H12D H 0.569880 0.321328 0.350330 0.063 Uiso 1 1 calc R U . . .
H12E H 0.517881 0.288812 0.387160 0.063 Uiso 1 1 calc R U . . .
H12F H 0.572267 0.342110 0.424965 0.063 Uiso 1 1 calc R U . . .
C36A C 0.7179(4) 0.8928(5) 0.1793(5) 0.045(2) Uani 1 1 d . . . . .
H36A H 0.692635 0.932832 0.156152 0.054 Uiso 1 1 calc R U . . .
C37A C 0.7423(4) 0.8286(5) 0.1459(5) 0.045(2) Uani 1 1 d . . . . .
H37A H 0.733550 0.826866 0.100120 0.054 Uiso 1 1 calc R U . . .
C36B C 0.7341(4) 0.1205(5) 0.1202(5) 0.048(2) Uani 1 1 d . . . . .
H36B H 0.746552 0.083959 0.090187 0.057 Uiso 1 1 calc R U . . .
C21B C 0.5062(4) 0.2882(5) 0.0500(5) 0.050(2) Uani 1 1 d . . . . .
H21B H 0.538229 0.252894 0.036782 0.060 Uiso 1 1 calc R U . . .
C18B C 0.4206(4) 0.4273(5) 0.0237(5) 0.048(2) Uani 1 1 d . . . . .
H18C H 0.388465 0.462796 0.035134 0.057 Uiso 1 1 calc R U . . .
H18D H 0.429539 0.444940 -0.018616 0.057 Uiso 1 1 calc R U . . .
C23B C 0.4938(4) 0.2599(4) 0.1166(5) 0.046(2) Uani 1 1 d . . . . .
H23C H 0.531708 0.261978 0.148620 0.055 Uiso 1 1 calc R U . . .
H23D H 0.479050 0.203296 0.113710 0.055 Uiso 1 1 calc R U . . .
C15B C 0.6718(4) 0.5682(5) 0.1995(6) 0.057(3) Uani 1 1 d . . . . .
H15D H 0.673450 0.509596 0.207011 0.086 Uiso 1 1 calc R U . . .
H15E H 0.705757 0.594271 0.227621 0.086 Uiso 1 1 calc R U . . .
H15F H 0.674540 0.579167 0.154327 0.086 Uiso 1 1 calc R U . . .
C24B C 0.3856(3) 0.3113(5) 0.0854(6) 0.059(3) Uani 1 1 d . . . . .
H24C H 0.370576 0.254789 0.082253 0.070 Uiso 1 1 calc R U . . .
H24D H 0.353655 0.346017 0.098059 0.070 Uiso 1 1 calc R U . . .
C37B C 0.6937(4) 0.1866(5) 0.0980(5) 0.047(2) Uani 1 1 d . . . . .
H37B H 0.679522 0.193574 0.053174 0.057 Uiso 1 1 calc R U . . .
C19B C 0.3989(4) 0.3386(6) 0.0196(6) 0.058(3) Uani 1 1 d . . . . .
H19B H 0.360586 0.335115 -0.012697 0.070 Uiso 1 1 calc R U . . .
C20B C 0.4473(5) 0.2831(6) -0.0031(5) 0.068(3) Uani 1 1 d . . . . .
H20C H 0.456079 0.301846 -0.045208 0.081 Uiso 1 1 calc R U . . .
H20D H 0.432525 0.226596 -0.007883 0.081 Uiso 1 1 calc R U . . .
C1S C 0.7945(12) 0.0211(12) 0.4899(12) 0.068(6) Uani 0.5 1 d D . P A 1
H1SA H 0.819892 -0.020008 0.473076 0.082 Uiso 0.5 1 calc R U P A 1
H1SB H 0.768498 0.046933 0.452588 0.082 Uiso 0.5 1 calc R U P A 1
Cl1 Cl 0.8424(10) 0.096(2) 0.534(3) 0.067(3) Uani 0.5 1 d D . P A 1
Cl2 Cl 0.7473(3) -0.0280(5) 0.5397(3) 0.0910(14) Uani 0.5 1 d D . P A 1
Cl1' Cl 0.8371(9) 0.098(2) 0.525(3) 0.067(3) Uani 0.5 1 d D . P B 2
Cl2' Cl 0.7040(3) 0.0973(5) 0.5157(3) 0.0910(14) Uani 0.5 1 d D . P B 2
C1S' C 0.7677(9) 0.0452(12) 0.4918(13) 0.068(6) Uani 0.5 1 d D . P B 2
H1SC H 0.763018 0.043822 0.444193 0.082 Uiso 0.5 1 calc R U P B 2
H1SD H 0.769381 -0.011333 0.507759 0.082 Uiso 0.5 1 calc R U P B 2

loop_
_atom_site_aniso_label
_atom_site_aniso_U_11
_atom_site_aniso_U_22
_atom_site_aniso_U_33
_atom_site_aniso_U_23
_atom_site_aniso_U_13
_atom_site_aniso_U_12
Au1A 0.02637(14) 0.02010(13) 0.02566(15) 0.00264(9) 0.01211(10) 0.00609(8)
S1A 0.0315(9) 0.0238(8) 0.0496(12) -0.0087(8) 0.0228(8) -0.0052(6)
N1A 0.020(2) 0.017(2) 0.018(3) 0.000(2) 0.005(2) 0.0014(18)
C39A 0.024(3) 0.021(3) 0.044(4) 0.006(3) 0.015(3) 0.003(2)
N2A 0.029(3) 0.026(3) 0.027(3) 0.007(2) 0.012(2) 0.012(2)
C31A 0.032(4) 0.043(4) 0.022(4) -0.002(3) 0.007(3) -0.009(3)
C28A 0.025(3) 0.024(3) 0.033(4) -0.004(3) 0.013(3) 0.001(2)
C33A 0.027(3) 0.026(3) 0.034(4) -0.007(3) 0.014(3) -0.002(2)
O1A 0.040(3) 0.039(3) 0.043(3) -0.007(2) 0.018(3) -0.016(2)
C32A 0.027(3) 0.034(4) 0.037(4) -0.016(3) 0.012(3) -0.008(3)
O2A 0.055(4) 0.029(3) 0.085(5) -0.015(3) 0.047(4) -0.002(2)
C1A 0.022(3) 0.013(3) 0.021(3) 0.002(2) 0.004(2) 0.000(2)
C29A 0.031(3) 0.027(3) 0.037(4) 0.004(3) 0.015(3) 0.008(3)
C30A 0.039(4) 0.030(3) 0.031(4) 0.001(3) 0.010(3) 0.002(3)
C34A 0.026(3) 0.020(3) 0.038(4) 0.001(3) 0.014(3) -0.004(2)
Au1B 0.02017(14) 0.02220(14) 0.04033(19) 0.00176(10) 0.00509(11) 0.00589(8)
S1B 0.0215(8) 0.0211(8) 0.0505(12) 0.0054(7) -0.0028(7) 0.0016(6)
N1B 0.022(3) 0.021(3) 0.045(4) 0.003(2) 0.007(2) 0.003(2)
N2B 0.020(3) 0.026(3) 0.043(4) -0.002(3) 0.001(2) 0.006(2)
O2B 0.041(3) 0.038(3) 0.050(4) 0.018(3) -0.007(3) -0.014(2)
O1B 0.032(3) 0.038(3) 0.077(5) -0.010(3) -0.014(3) 0.015(2)
C1B 0.019(3) 0.020(3) 0.036(4) 0.001(3) 0.005(3) 0.002(2)
C4A 0.024(3) 0.019(3) 0.017(3) -0.001(2) 0.010(2) 0.002(2)
C6A 0.022(3) 0.022(3) 0.018(3) 0.005(2) 0.008(2) 0.006(2)
C34B 0.019(3) 0.023(3) 0.043(4) 0.004(3) 0.010(3) 0.000(2)
C14A 0.026(3) 0.030(3) 0.019(3) -0.004(3) 0.004(3) -0.004(2)
C8A 0.047(4) 0.027(3) 0.025(3) 0.011(3) 0.018(3) 0.014(3)
C11A 0.031(3) 0.038(4) 0.023(3) -0.008(3) 0.006(3) -0.005(3)
C4B 0.018(3) 0.026(3) 0.050(5) -0.001(3) 0.004(3) 0.007(2)
C33B 0.019(3) 0.023(3) 0.044(4) 0.010(3) 0.009(3) 0.003(2)
C28B 0.025(3) 0.021(3) 0.033(4) 0.005(3) 0.010(3) 0.000(2)
C2A 0.029(3) 0.016(3) 0.018(3) 0.003(2) 0.013(2) 0.004(2)
C24A 0.049(4) 0.026(3) 0.025(4) -0.004(3) 0.012(3) -0.003(3)
C5A 0.026(3) 0.020(3) 0.019(3) -0.001(2) 0.008(2) 0.005(2)
C22A 0.034(3) 0.015(3) 0.031(4) -0.006(3) 0.014(3) -0.002(2)
C18A 0.029(3) 0.021(3) 0.027(4) -0.001(3) 0.010(3) -0.004(2)
C10A 0.028(3) 0.025(3) 0.023(3) -0.002(3) 0.009(3) 0.006(2)
C27A 0.032(4) 0.048(4) 0.020(3) -0.004(3) 0.004(3) 0.015(3)
C3A 0.042(4) 0.026(3) 0.039(4) 0.009(3) 0.022(3) 0.011(3)
C27B 0.029(4) 0.040(4) 0.057(6) -0.002(4) 0.009(4) 0.014(3)
C7A 0.032(3) 0.022(3) 0.026(3) 0.005(3) 0.012(3) 0.002(2)
C2B 0.023(3) 0.023(3) 0.040(4) -0.001(3) 0.004(3) 0.003(2)
C38A 0.039(4) 0.035(4) 0.035(4) 0.008(3) 0.014(3) 0.010(3)
C3B 0.021(3) 0.028(3) 0.045(4) 0.000(3) 0.004(3) 0.002(2)
C20A 0.044(4) 0.026(3) 0.032(4) 0.005(3) 0.011(3) 0.007(3)
C17A 0.027(3) 0.019(3) 0.019(3) 0.000(2) 0.003(2) -0.003(2)
C25A 0.031(3) 0.020(3) 0.030(4) -0.003(3) 0.002(3) -0.012(2)
C26A 0.030(3) 0.027(3) 0.042(4) -0.011(3) 0.017(3) -0.001(3)
C32B 0.024(3) 0.033(4) 0.045(5) 0.012(3) 0.006(3) 0.001(3)
C21A 0.036(4) 0.027(3) 0.028(4) 0.002(3) 0.005(3) 0.007(3)
C19A 0.038(4) 0.025(3) 0.022(3) 0.004(3) 0.013(3) 0.001(3)
C6B 0.028(3) 0.025(3) 0.042(4) 0.004(3) 0.007(3) 0.007(3)
C9A 0.042(4) 0.030(4) 0.023(4) 0.001(3) 0.007(3) 0.009(3)
C29B 0.029(3) 0.030(4) 0.044(5) 0.003(3) 0.011(3) 0.004(3)
C16A 0.036(4) 0.034(4) 0.040(4) -0.003(3) 0.010(3) -0.009(3)
C15A 0.023(3) 0.044(4) 0.038(4) 0.005(3) 0.006(3) -0.003(3)
C23A 0.028(3) 0.039(4) 0.018(3) 0.001(3) 0.007(3) -0.001(3)
C11B 0.036(4) 0.033(4) 0.039(4) 0.005(3) 0.011(3) 0.002(3)
C39B 0.019(3) 0.023(3) 0.055(5) 0.003(3) 0.008(3) 0.001(2)
C30B 0.035(4) 0.038(4) 0.044(5) 0.000(4) 0.008(3) 0.007(3)
C5B 0.021(3) 0.022(3) 0.042(4) -0.001(3) 0.002(3) 0.006(2)
C17B 0.033(4) 0.025(3) 0.045(5) -0.001(3) -0.002(3) 0.010(3)
C16B 0.036(4) 0.037(4) 0.069(6) 0.009(4) 0.011(4) -0.004(3)
C7B 0.023(3) 0.030(4) 0.077(7) -0.007(4) 0.000(4) -0.002(3)
C10B 0.031(3) 0.023(3) 0.044(5) -0.002(3) 0.009(3) 0.004(3)
C31B 0.030(4) 0.046(4) 0.038(4) 0.004(4) 0.007(3) 0.000(3)
C14B 0.029(4) 0.030(4) 0.053(5) -0.001(3) 0.007(3) 0.000(3)
C35A 0.031(4) 0.019(3) 0.075(6) 0.001(4) 0.016(4) 0.003(3)
C12A 0.062(5) 0.032(4) 0.036(5) -0.013(3) 0.010(4) -0.005(3)
C25B 0.028(4) 0.026(4) 0.067(6) -0.001(4) 0.005(4) 0.001(3)
C35B 0.032(4) 0.026(3) 0.057(5) -0.002(4) 0.015(4) 0.010(3)
C26B 0.030(4) 0.025(3) 0.046(5) -0.008(3) 0.005(3) 0.006(3)
C38B 0.032(4) 0.037(4) 0.049(5) 0.002(4) 0.006(3) 0.010(3)
C13B 0.049(5) 0.052(5) 0.036(5) 0.002(4) 0.014(4) 0.003(4)
C9B 0.040(4) 0.031(4) 0.043(5) -0.003(3) 0.004(3) 0.003(3)
C22B 0.036(4) 0.042(4) 0.044(5) -0.006(4) 0.007(4) 0.013(3)
C8B 0.038(4) 0.031(4) 0.047(5) -0.003(4) -0.003(4) 0.004(3)
C13A 0.042(4) 0.070(6) 0.035(5) -0.009(4) -0.005(4) -0.005(4)
C12B 0.048(5) 0.029(4) 0.052(5) 0.000(4) 0.015(4) -0.003(3)
C36A 0.036(4) 0.029(4) 0.070(6) 0.013(4) 0.012(4) 0.008(3)
C37A 0.044(4) 0.042(4) 0.051(5) 0.020(4) 0.011(4) 0.008(3)
C36B 0.042(5) 0.043(4) 0.060(6) -0.009(4) 0.015(4) 0.011(4)
C21B 0.045(5) 0.044(5) 0.055(6) -0.022(4) -0.010(4) 0.021(4)
C18B 0.038(4) 0.050(5) 0.050(5) -0.010(4) -0.007(4) 0.014(3)
C23B 0.035(4) 0.023(3) 0.074(7) -0.012(4) -0.008(4) 0.006(3)
C15B 0.029(4) 0.047(5) 0.100(9) 0.005(5) 0.021(5) 0.000(3)
C24B 0.026(4) 0.026(4) 0.117(10) -0.018(5) -0.005(5) -0.005(3)
C37B 0.048(5) 0.046(5) 0.050(5) -0.003(4) 0.013(4) 0.009(4)
C19B 0.044(5) 0.051(5) 0.068(7) -0.016(5) -0.022(5) 0.010(4)
C20B 0.065(6) 0.059(6) 0.065(7) -0.031(5) -0.030(5) 0.024(5)
C1S 0.12(2) 0.039(11) 0.043(7) 0.000(8) 0.011(12) 0.015(9)
Cl1 0.083(3) 0.0663(18) 0.045(11) 0.018(3) -0.013(5) 0.021(3)
Cl2 0.078(3) 0.133(4) 0.065(3) -0.018(3) 0.020(2) -0.038(3)
Cl1' 0.083(3) 0.0663(18) 0.045(11) 0.018(3) -0.013(5) 0.021(3)
Cl2' 0.078(3) 0.133(4) 0.065(3) -0.018(3) 0.020(2) -0.038(3)
C1S' 0.12(2) 0.039(11) 0.043(7) 0.000(8) 0.011(12) 0.015(9)

loop_
_atom_type_symbol
_atom_type_description
_atom_type_scat_dispersion_real
_atom_type_scat_dispersion_imag
_atom_type_scat_source
C C 0.0033 0.0016 'International Tables Vol C Tables 4.2.6.8 and 6.1.1.4'
H H 0.0000 0.0000 'International Tables Vol C Tables 4.2.6.8 and 6.1.1.4'
N N 0.0061 0.0033 'International Tables Vol C Tables 4.2.6.8 and 6.1.1.4'
O O 0.0106 0.0060 'International Tables Vol C Tables 4.2.6.8 and 6.1.1.4'
S S 0.1246 0.1234 'International Tables Vol C Tables 4.2.6.8 and 6.1.1.4'
Au Au -2.0133 8.8022 'International Tables Vol C Tables 4.2.6.8 and 6.1.1.4'
Cl Cl 0.1484 0.1585 'International Tables Vol C Tables 4.2.6.8 and 6.1.1.4'

loop_
_geom_angle_atom_site_label_1
_geom_angle_atom_site_label_2
_geom_angle_atom_site_label_3
_geom_angle
C1A Au1A N2A 176.8(2)
O1A S1A O2A 116.7(3)
O1A S1A C34A 109.0(3)
O2A S1A C34A 111.6(4)
O1A S1A C33A 108.0(3)
O2A S1A C33A 110.4(3)
C34A S1A C33A 99.7(3)
C1A N1A C5A 121.0(5)
C1A N1A C4A 116.1(5)
C5A N1A C4A 122.9(4)
N2A C39A C38A 120.0(6)
N2A C39A C34A 122.6(7)
C38A C39A C34A 117.3(6)
C28A N2A C39A 119.0(5)
C28A N2A Au1A 120.4(4)
C39A N2A Au1A 120.5(4)
C32A C31A C30A 118.8(7)
C32A C31A H31A 120.6
C30A C31A H31A 120.6
N2A C28A C33A 124.7(6)
N2A C28A C29A 118.9(6)
C33A C28A C29A 116.4(6)
C32A C33A C28A 122.1(6)
C32A C33A S1A 120.4(5)
C28A C33A S1A 116.8(5)
C31A C32A C33A 119.7(6)
C31A C32A H32A 120.1
C33A C32A H32A 120.1
N1A C1A C2A 109.8(5)
N1A C1A Au1A 119.6(4)
C2A C1A Au1A 130.6(4)
C30A C29A C28A 120.3(6)
C30A C29A H29A 119.8
C28A C29A H29A 119.8
C29A C30A C31A 122.5(7)
C29A C30A H30A 118.7
C31A C30A H30A 118.7
C35A C34A C39A 119.7(7)
C35A C34A S1A 121.0(6)
C39A C34A S1A 119.1(5)
C1B Au1B N2B 176.2(3)
O1B S1B O2B 116.0(4)
O1B S1B C33B 110.9(3)
O2B S1B C33B 108.0(3)
O1B S1B C34B 110.5(4)
O2B S1B C34B 108.8(3)
C33B S1B C34B 101.5(3)
C1B N1B C5B 122.4(5)
C1B N1B C4B 116.3(6)
C5B N1B C4B 121.3(5)
C28B N2B C39B 119.7(6)
C28B N2B Au1B 119.5(4)
C39B N2B Au1B 120.7(5)
N1B C1B C2B 109.5(5)
N1B C1B Au1B 120.1(5)
C2B C1B Au1B 130.3(5)
C3A C4A N1A 100.7(4)
C3A C4A C27A 112.9(6)
N1A C4A C27A 111.5(5)
C3A C4A C26A 113.5(6)
N1A C4A C26A 110.1(5)
C27A C4A C26A 108.1(5)
C7A C6A C5A 115.5(6)
C7A C6A C14A 120.0(6)
C5A C6A C14A 124.3(5)
C39B C34B C35B 123.3(8)
C39B C34B S1B 118.5(6)
C35B C34B S1B 118.0(5)
C6A C14A C15A 109.9(5)
C6A C14A C16A 111.3(6)
C15A C14A C16A 109.7(5)
C6A C14A H14A 108.6
C15A C14A H14A 108.6
C16A C14A H14A 108.6
C7A C8A C9A 120.6(6)
C7A C8A H8AA 119.7
C9A C8A H8AA 119.7
C10A C11A C12A 109.8(6)
C10A C11A C13A 111.2(6)
C12A C11A C13A 110.6(7)
C10A C11A H11A 108.4
C12A C11A H11A 108.4
C13A C11A H11A 108.4
C27B C4B N1B 112.0(6)
C27B C4B C26B 109.7(6)
N1B C4B C26B 110.6(5)
C27B C4B C3B 113.3(6)
N1B C4B C3B 98.8(5)
C26B C4B C3B 112.0(6)
C32B C33B C28B 122.6(6)
C32B C33B S1B 118.1(5)
C28B C33B S1B 118.7(6)
N2B C28B C33B 125.3(6)
N2B C28B C29B 120.0(6)
C33B C28B C29B 114.7(7)
C1A C2A C25A 111.9(5)
C1A C2A C3A 102.7(5)
C25A C2A C3A 113.7(5)
C1A C2A C17A 112.0(5)
C25A C2A C17A 106.8(5)
C3A C2A C17A 109.8(5)
C19A C24A C25A 109.5(5)
C19A C24A H24A 109.8
C25A C24A H24A 109.8
C19A C24A H24B 109.8
C25A C24A H24B 109.8
H24A C24A H24B 108.2
C10A C5A C6A 122.9(6)
C10A C5A N1A 118.3(5)
C6A C5A N1A 118.8(5)
C21A C22A C17A 109.6(5)
C21A C22A H22A 109.8
C17A C22A H22A 109.8
C21A C22A H22B 109.8
C17A C22A H22B 109.8
H22A C22A H22B 108.2
C19A C18A C17A 110.5(5)
C19A C18A H18A 109.5
C17A C18A H18A 109.5
C19A C18A H18B 109.5
C17A C18A H18B 109.5
H18A C18A H18B 108.1
C9A C10A C5A 117.8(6)
C9A C10A C11A 118.6(6)
C5A C10A C11A 123.4(6)
C4A C27A H27A 109.5
C4A C27A H27B 109.5
H27A C27A H27B 109.5
C4A C27A H27C 109.5
H27A C27A H27C 109.5
H27B C27A H27C 109.5
C4A C3A C2A 108.6(5)
C4A C3A H3AA 110.0
C2A C3A H3AA 110.0
C4A C3A H3AB 110.0
C2A C3A H3AB 110.0
H3AA C3A H3AB 108.3
C4B C27B H27D 109.5
C4B C27B H27E 109.5
H27D C27B H27E 109.5
C4B C27B H27F 109.5
H27D C27B H27F 109.5
H27E C27B H27F 109.5
C8A C7A C6A 122.6(6)
C8A C7A H7AA 118.7
C6A C7A H7AA 118.7
C1B C2B C3B 101.8(5)
C1B C2B C17B 111.2(5)
C3B C2B C17B 113.5(6)
C1B C2B C25B 113.3(6)
C3B C2B C25B 110.9(5)
C17B C2B C25B 106.3(6)
C37A C38A C39A 121.4(7)
C37A C38A H38A 119.3
C39A C38A H38A 119.3
C4B C3B C2B 108.1(5)
C4B C3B H3BA 110.1
C2B C3B H3BA 110.1
C4B C3B H3BB 110.1
C2B C3B H3BB 110.1
H3BA C3B H3BB 108.4
C19A C20A C21A 109.1(6)
C19A C20A H20A 109.9
C21A C20A H20A 109.9
C19A C20A H20B 109.9
C21A C20A H20B 109.9
H20A C20A H20B 108.3
C22A C17A C18A 108.7(5)
C22A C17A C2A 111.7(5)
C18A C17A C2A 107.9(5)
C22A C17A H17A 109.5
C18A C17A H17A 109.5
C2A C17A H17A 109.5
C23A C25A C24A 107.6(6)
C23A C25A C2A 111.6(5)
C24A C25A C2A 110.5(5)
C23A C25A H25A 109.0
C24A C25A H25A 109.0
C2A C25A H25A 109.0
C4A C26A H26A 109.5
C4A C26A H26B 109.5
H26A C26A H26B 109.5
C4A C26A H26C 109.5
H26A C26A H26C 109.5
H26B C26A H26C 109.5
C31B C32B C33B 120.4(7)
C31B C32B H32B 119.8
C33B C32B H32B 119.8
C20A C21A C22A 109.5(6)
C20A C21A C23A 109.1(6)
C22A C21A C23A 110.1(5)
C20A C21A H21A 109.4
C22A C21A H21A 109.4
C23A C21A H21A 109.4
C20A C19A C18A 110.4(6)
C20A C19A C24A 109.7(6)
C18A C19A C24A 108.4(5)
C20A C19A H19A 109.4
C18A C19A H19A 109.4
C24A C19A H19A 109.4
C7B C6B C5B 117.3(7)
C7B C6B C14B 120.5(7)
C5B C6B C14B 121.9(7)
C8A C9A C10A 120.6(7)
C8A C9A H9AA 119.7
C10A C9A H9AA 119.7
C30B C29B C28B 122.4(7)
C30B C29B H29B 118.8
C28B C29B H29B 118.8
C14A C16A H16A 109.5
C14A C16A H16B 109.5
H16A C16A H16B 109.5
C14A C16A H16C 109.5
H16A C16A H16C 109.5
H16B C16A H16C 109.5
C14A C15A H15A 109.5
C14A C15A H15B 109.5
H15A C15A H15B 109.5
C14A C15A H15C 109.5
H15A C15A H15C 109.5
H15B C15A H15C 109.5
C25A C23A C21A 109.6(5)
C25A C23A H23A 109.8
C21A C23A H23A 109.8
C25A C23A H23B 109.8
C21A C23A H23B 109.8
H23A C23A H23B 108.2
C10B C11B C12B 109.9(6)
C10B C11B C13B 112.0(6)
C12B C11B C13B 109.2(6)
C10B C11B H11B 108.5
C12B C11B H11B 108.5
C13B C11B H11B 108.5
N2B C39B C34B 126.0(7)
N2B C39B C38B 118.9(6)
C34B C39B C38B 115.1(7)
C29B C30B C31B 120.9(8)
C29B C30B H30B 119.5
C31B C30B H30B 119.5
C6B C5B C10B 121.3(7)
C6B C5B N1B 120.3(7)
C10B C5B N1B 118.5(6)
C18B C17B C22B 107.3(6)
C18B C17B C2B 110.1(6)
C22B C17B C2B 111.3(6)
C18B C17B H17B 109.4
C22B C17B H17B 109.4
C2B C17B H17B 109.4
C14B C16B H16D 109.5
C14B C16B H16E 109.5
H16D C16B H16E 109.5
C14B C16B H16F 109.5
H16D C16B H16F 109.5
H16E C16B H16F 109.5
C8B C7B C6B 121.5(7)
C8B C7B H7BA 119.2
C6B C7B H7BA 119.2
C9B C10B C5B 117.9(7)
C9B C10B C11B 119.3(7)
C5B C10B C11B 122.6(7)
C32B C31B C30B 119.0(8)
C32B C31B H31B 120.5
C30B C31B H31B 120.5
C6B C14B C15B 111.0(7)
C6B C14B C16B 111.8(7)
C15B C14B C16B 108.9(6)
C6B C14B H14B 108.4
C15B C14B H14B 108.4
C16B C14B H14B 108.4
C36A C35A C34A 121.4(7)
C36A C35A H35A 119.3
C34A C35A H35A 119.3
C11A C12A H12A 109.5
C11A C12A H12B 109.5
H12A C12A H12B 109.5
C11A C12A H12C 109.5
H12A C12A H12C 109.5
H12B C12A H12C 109.5
C23B C25B C24B 107.3(7)
C23B C25B C2B 113.0(6)
C24B C25B C2B 107.8(6)
C23B C25B H25B 109.5
C24B C25B H25B 109.5
C2B C25B H25B 109.5
C36B C35B C34B 119.6(7)
C36B C35B H35B 120.2
C34B C35B H35B 120.2
C4B C26B H26D 109.5
C4B C26B H26E 109.5
H26D C26B H26E 109.5
C4B C26B H26F 109.5
H26D C26B H26F 109.5
H26E C26B H26F 109.5
C37B C38B C39B 122.3(7)
C37B C38B H38B 118.9
C39B C38B H38B 118.9
C11B C13B H13A 109.5
C11B C13B H13B 109.5
H13A C13B H13B 109.5
C11B C13B H13C 109.5
H13A C13B H13C 109.5
H13B C13B H13C 109.5
C8B C9B C10B 121.2(8)
C8B C9B H9BA 119.4
C10B C9B H9BA 119.4
C21B C22B C17B 110.0(6)
C21B C22B H22C 109.7
C17B C22B H22C 109.7
C21B C22B H22D 109.7
C17B C22B H22D 109.7
H22C C22B H22D 108.2
C7B C8B C9B 120.6(8)
C7B C8B H8BA 119.7
C9B C8B H8BA 119.7
C11A C13A H13D 109.5
C11A C13A H13E 109.5
H13D C13A H13E 109.5
C11A C13A H13F 109.5
H13D C13A H13F 109.5
H13E C13A H13F 109.5
C11B C12B H12D 109.5
C11B C12B H12E 109.5
H12D C12B H12E 109.5
C11B C12B H12F 109.5
H12D C12B H12F 109.5
H12E C12B H12F 109.5
C35A C36A C37A 119.0(7)
C35A C36A H36A 120.5
C37A C36A H36A 120.5
C38A C37A C36A 121.1(9)
C38A C37A H37A 119.5
C36A C37A H37A 119.5
C35B C36B C37B 119.2(8)
C35B C36B H36B 120.4
C37B C36B H36B 120.4
C23B C21B C22B 109.2(7)
C23B C21B C20B 111.5(8)
C22B C21B C20B 109.1(7)
C23B C21B H21B 109.0
C22B C21B H21B 109.0
C20B C21B H21B 109.0
C19B C18B C17B 109.3(7)
C19B C18B H18C 109.8
C17B C18B H18C 109.8
C19B C18B H18D 109.8
C17B C18B H18D 109.8
H18C C18B H18D 108.3
C21B C23B C25B 109.5(7)
C21B C23B H23C 109.8
C25B C23B H23C 109.8
C21B C23B H23D 109.8
C25B C23B H23D 109.8
H23C C23B H23D 108.2
C14B C15B H15D 109.5
C14B C15B H15E 109.5
H15D C15B H15E 109.5
C14B C15B H15F 109.5
H15D C15B H15F 109.5
H15E C15B H15F 109.5
C19B C24B C25B 110.8(7)
C19B C24B H24C 109.5
C25B C24B H24C 109.5
C19B C24B H24D 109.5
C25B C24B H24D 109.5
H24C C24B H24D 108.1
C38B C37B C36B 120.5(9)
C38B C37B H37B 119.8
C36B C37B H37B 119.8
C24B C19B C18B 109.7(8)
C24B C19B C20B 110.9(8)
C18B C19B C20B 110.2(9)
C24B C19B H19B 108.6
C18B C19B H19B 108.6
C20B C19B H19B 108.6
C19B C20B C21B 107.1(7)
C19B C20B H20C 110.3
C21B C20B H20C 110.3
C19B C20B H20D 110.3
C21B C20B H20D 110.3
H20C C20B H20D 108.5
Cl1 C1S Cl2 111.6(15)
Cl1 C1S H1SA 109.3
Cl2 C1S H1SA 109.3
Cl1 C1S H1SB 109.3
Cl2 C1S H1SB 109.3
H1SA C1S H1SB 108.0
Cl2' C1S' Cl1' 109.2(13)
Cl2' C1S' H1SC 109.8
Cl1' C1S' H1SC 109.8
Cl2' C1S' H1SD 109.8
Cl1' C1S' H1SD 109.8
H1SC C1S' H1SD 108.3

loop_
_geom_bond_atom_site_label_1
_geom_bond_atom_site_label_2
_geom_bond_distance
Au1A C1A 2.003(6)
Au1A N2A 2.061(5)
S1A O1A 1.435(5)
S1A O2A 1.438(5)
S1A C34A 1.707(8)
S1A C33A 1.738(7)
N1A C1A 1.309(7)
N1A C5A 1.460(8)
N1A C4A 1.522(7)
C39A N2A 1.395(8)
C39A C38A 1.400(11)
C39A C34A 1.428(9)
N2A C28A 1.387(9)
C31A C32A 1.381(10)
C31A C30A 1.383(10)
C31A H31A 0.9300
C28A C33A 1.411(8)
C28A C29A 1.418(9)
C33A C32A 1.395(10)
C32A H32A 0.9300
C1A C2A 1.525(8)
C29A C30A 1.369(10)
C29A H29A 0.9300
C30A H30A 0.9300
C34A C35A 1.419(10)
Au1B C1B 1.985(6)
Au1B N2B 2.050(5)
S1B O1B 1.439(5)
S1B O2B 1.448(5)
S1B C33B 1.741(7)
S1B C34B 1.756(8)
N1B C1B 1.311(8)
N1B C5B 1.468(9)
N1B C4B 1.528(8)
N2B C28B 1.374(9)
N2B C39B 1.393(9)
C1B C2B 1.529(9)
C4A C3A 1.513(9)
C4A C27A 1.529(9)
C4A C26A 1.534(9)
C6A C7A 1.408(8)
C6A C5A 1.418(8)
C6A C14A 1.513(9)
C34B C39B 1.395(9)
C34B C35B 1.400(10)
C14A C15A 1.528(9)
C14A C16A 1.538(10)
C14A H14A 0.9800
C8A C7A 1.370(10)
C8A C9A 1.386(10)
C8A H8AA 0.9300
C11A C10A 1.531(9)
C11A C12A 1.538(10)
C11A C13A 1.541(11)
C11A H11A 0.9800
C4B C27B 1.519(11)
C4B C26B 1.535(10)
C4B C3B 1.538(10)
C33B C32B 1.411(11)
C33B C28B 1.418(9)
C28B C29B 1.422(10)
C2A C25A 1.554(9)
C2A C3A 1.560(8)
C2A C17A 1.569(8)
C24A C19A 1.534(9)
C24A C25A 1.541(9)
C24A H24A 0.9700
C24A H24B 0.9700
C5A C10A 1.412(9)
C22A C21A 1.530(10)
C22A C17A 1.540(8)
C22A H22A 0.9700
C22A H22B 0.9700
C18A C19A 1.528(9)
C18A C17A 1.541(8)
C18A H18A 0.9700
C18A H18B 0.9700
C10A C9A 1.393(9)
C27A H27A 0.9600
C27A H27B 0.9600
C27A H27C 0.9600
C3A H3AA 0.9700
C3A H3AB 0.9700
C27B H27D 0.9600
C27B H27E 0.9600
C27B H27F 0.9600
C7A H7AA 0.9300
C2B C3B 1.551(9)
C2B C17B 1.554(11)
C2B C25B 1.559(10)
C38A C37A 1.381(10)
C38A H38A 0.9300
C3B H3BA 0.9700
C3B H3BB 0.9700
C20A C19A 1.527(9)
C20A C21A 1.527(10)
C20A H20A 0.9700
C20A H20B 0.9700
C17A H17A 0.9800
C25A C23A 1.530(9)
C25A H25A 0.9800
C26A H26A 0.9600
C26A H26B 0.9600
C26A H26C 0.9600
C32B C31B 1.348(11)
C32B H32B 0.9300
C21A C23A 1.553(9)
C21A H21A 0.9800
C19A H19A 0.9800
C6B C7B 1.400(11)
C6B C5B 1.409(9)
C6B C14B 1.523(11)
C9A H9AA 0.9300
C29B C30B 1.365(12)
C29B H29B 0.9300
C16A H16A 0.9600
C16A H16B 0.9600
C16A H16C 0.9600
C15A H15A 0.9600
C15A H15B 0.9600
C15A H15C 0.9600
C23A H23A 0.9700
C23A H23B 0.9700
C11B C10B 1.535(10)
C11B C12B 1.544(10)
C11B C13B 1.551(10)
C11B H11B 0.9800
C39B C38B 1.421(12)
C30B C31B 1.417(11)
C30B H30B 0.9300
C5B C10B 1.415(11)
C17B C18B 1.550(11)
C17B C22B 1.550(10)
C17B H17B 0.9800
C16B C14B 1.546(11)
C16B H16D 0.9600
C16B H16E 0.9600
C16B H16F 0.9600
C7B C8B 1.361(13)
C7B H7BA 0.9300
C10B C9B 1.386(11)
C31B H31B 0.9300
C14B C15B 1.536(10)
C14B H14B 0.9800
C35A C36A 1.358(13)
C35A H35A 0.9300
C12A H12A 0.9600
C12A H12B 0.9600
C12A H12C 0.9600
C25B C23B 1.540(10)
C25B C24B 1.556(12)
C25B H25B 0.9800
C35B C36B 1.361(13)
C35B H35B 0.9300
C26B H26D 0.9600
C26B H26E 0.9600
C26B H26F 0.9600
C38B C37B 1.363(11)
C38B H38B 0.9300
C13B H13A 0.9600
C13B H13B 0.9600
C13B H13C 0.9600
C9B C8B 1.376(11)
C9B H9BA 0.9300
C22B C21B 1.533(12)
C22B H22C 0.9700
C22B H22D 0.9700
C8B H8BA 0.9300
C13A H13D 0.9600
C13A H13E 0.9600
C13A H13F 0.9600
C12B H12D 0.9600
C12B H12E 0.9600
C12B H12F 0.9600
C36A C37A 1.403(12)
C36A H36A 0.9300
C37A H37A 0.9300
C36B C37B 1.415(12)
C36B H36B 0.9300
C21B C23B 1.518(14)
C21B C20B 1.545(12)
C21B H21B 0.9800
C18B C19B 1.511(12)
C18B H18C 0.9700
C18B H18D 0.9700
C23B H23C 0.9700
C23B H23D 0.9700
C15B H15D 0.9600
C15B H15E 0.9600
C15B H15F 0.9600
C24B C19B 1.503(15)
C24B H24C 0.9700
C24B H24D 0.9700
C37B H37B 0.9300
C19B C20B 1.527(13)
C19B H19B 0.9800
C20B H20C 0.9700
C20B H20D 0.9700
C1S Cl1 1.756(18)
C1S Cl2 1.769(17)
C1S H1SA 0.9700
C1S H1SB 0.9700
Cl1' C1S' 1.778(17)
Cl2' C1S' 1.775(15)
C1S' H1SC 0.9700
C1S' H1SD 0.9700

loop_
_geom_torsion_atom_site_label_1
_geom_torsion_atom_site_label_2
_geom_torsion_atom_site_label_3
_geom_torsion_atom_site_label_4
_geom_torsion
C38A C39A N2A C28A -154.4(6)
C34A C39A N2A C28A 22.8(9)
C38A C39A N2A Au1A 30.2(8)
C34A C39A N2A Au1A -152.7(5)
C39A N2A C28A C33A -19.4(10)
Au1A N2A C28A C33A 156.1(5)
C39A N2A C28A C29A 158.1(6)
Au1A N2A C28A C29A -26.4(8)
N2A C28A C33A C32A 173.3(6)
C29A C28A C33A C32A -4.2(10)
N2A C28A C33A S1A -16.4(9)
C29A C28A C33A S1A 166.1(5)
O1A S1A C33A C32A 96.9(6)
O2A S1A C33A C32A -31.8(7)
C34A S1A C33A C32A -149.3(6)
O1A S1A C33A C28A -73.5(6)
O2A S1A C33A C28A 157.8(6)
C34A S1A C33A C28A 40.2(6)
C30A C31A C32A C33A 0.6(10)
C28A C33A C32A C31A 2.7(10)
S1A C33A C32A C31A -167.3(5)
C5A N1A C1A C2A 177.9(5)
C4A N1A C1A C2A -0.3(7)
C5A N1A C1A Au1A -2.0(8)
C4A N1A C1A Au1A 179.8(4)
N2A C28A C29A C30A -175.1(7)
C33A C28A C29A C30A 2.6(10)
C28A C29A C30A C31A 0.6(11)
C32A C31A C30A C29A -2.3(11)
N2A C39A C34A C35A -174.8(6)
C38A C39A C34A C35A 2.4(9)
N2A C39A C34A S1A 10.6(8)
C38A C39A C34A S1A -172.2(5)
O1A S1A C34A C35A -99.4(6)
O2A S1A C34A C35A 31.0(6)
C33A S1A C34A C35A 147.6(5)
O1A S1A C34A C39A 75.2(6)
O2A S1A C34A C39A -154.4(5)
C33A S1A C34A C39A -37.8(5)
C5B N1B C1B C2B 178.8(6)
C4B N1B C1B C2B 0.8(8)
C5B N1B C1B Au1B 0.6(8)
C4B N1B C1B Au1B -177.4(4)
C1A N1A C4A C3A 9.0(7)
C5A N1A C4A C3A -169.2(6)
C1A N1A C4A C27A 129.0(6)
C5A N1A C4A C27A -49.2(7)
C1A N1A C4A C26A -111.0(6)
C5A N1A C4A C26A 70.8(7)
O1B S1B C34B C39B -146.6(5)
O2B S1B C34B C39B 84.9(6)
C33B S1B C34B C39B -28.9(6)
O1B S1B C34B C35B 37.7(6)
O2B S1B C34B C35B -90.8(6)
C33B S1B C34B C35B 155.4(5)
C7A C6A C14A C15A 62.3(8)
C5A C6A C14A C15A -112.5(6)
C7A C6A C14A C16A -59.4(7)
C5A C6A C14A C16A 125.8(6)
C1B N1B C4B C27B 133.0(7)
C5B N1B C4B C27B -45.0(8)
C1B N1B C4B C26B -104.3(7)
C5B N1B C4B C26B 77.7(8)
C1B N1B C4B C3B 13.4(8)
C5B N1B C4B C3B -164.6(6)
O1B S1B C33B C32B -41.1(7)
O2B S1B C33B C32B 87.1(6)
C34B S1B C33B C32B -158.6(5)
O1B S1B C33B C28B 147.5(5)
O2B S1B C33B C28B -84.3(6)
C34B S1B C33B C28B 30.1(6)
C39B N2B C28B C33B -15.5(10)
Au1B N2B C28B C33B 159.5(5)
C39B N2B C28B C29B 162.2(6)
Au1B N2B C28B C29B -22.8(8)
C32B C33B C28B N2B 177.6(6)
S1B C33B C28B N2B -11.4(9)
C32B C33B C28B C29B -0.2(9)
S1B C33B C28B C29B 170.7(5)
N1A C1A C2A C25A 114.1(6)
Au1A C1A C2A C25A -66.1(7)
N1A C1A C2A C3A -8.3(7)
Au1A C1A C2A C3A 171.6(5)
N1A C1A C2A C17A -126.0(5)
Au1A C1A C2A C17A 53.9(7)
C7A C6A C5A C10A -2.3(8)
C14A C6A C5A C10A 172.7(6)
C7A C6A C5A N1A -179.1(5)
C14A C6A C5A N1A -4.1(8)
C1A N1A C5A C10A -88.1(7)
C4A N1A C5A C10A 89.9(7)
C1A N1A C5A C6A 88.8(7)
C4A N1A C5A C6A -93.1(7)
C6A C5A C10A C9A 2.9(9)
N1A C5A C10A C9A 179.7(5)
C6A C5A C10A C11A -172.7(6)
N1A C5A C10A C11A 4.1(9)
C12A C11A C10A C9A -66.1(8)
C13A C11A C10A C9A 56.6(8)
C12A C11A C10A C5A 109.4(7)
C13A C11A C10A C5A -127.8(7)
N1A C4A C3A C2A -13.6(7)
C27A C4A C3A C2A -132.6(6)
C26A C4A C3A C2A 104.0(6)
C1A C2A C3A C4A 13.8(7)
C25A C2A C3A C4A -107.3(6)
C17A C2A C3A C4A 133.1(6)
C9A C8A C7A C6A 2.2(10)
C5A C6A C7A C8A -0.3(9)
C14A C6A C7A C8A -175.5(6)
N1B C1B C2B C3B -14.7(7)
Au1B C1B C2B C3B 163.3(5)
N1B C1B C2B C17B 106.5(6)
Au1B C1B C2B C17B -75.5(7)
N1B C1B C2B C25B -133.8(6)
Au1B C1B C2B C25B 44.1(8)
N2A C39A C38A C37A 174.7(7)
C34A C39A C38A C37A -2.5(10)
C27B C4B C3B C2B -140.4(6)
N1B C4B C3B C2B -21.7(7)
C26B C4B C3B C2B 94.8(6)
C1B C2B C3B C4B 23.0(7)
C17B C2B C3B C4B -96.6(7)
C25B C2B C3B C4B 143.8(6)
C21A C22A C17A C18A 59.5(6)
C21A C22A C17A C2A -59.4(7)
C19A C18A C17A C22A -57.9(6)
C19A C18A C17A C2A 63.4(6)
C1A C2A C17A C22A -64.6(7)
C25A C2A C17A C22A 58.2(6)
C3A C2A C17A C22A -178.0(5)
C1A C2A C17A C18A 176.0(5)
C25A C2A C17A C18A -61.2(6)
C3A C2A C17A C18A 62.6(6)
C19A C24A C25A C23A 61.3(7)
C19A C24A C25A C2A -60.8(7)
C1A C2A C25A C23A 64.2(6)
C3A C2A C25A C23A -180.0(5)
C17A C2A C25A C23A -58.7(6)
C1A C2A C25A C24A -176.1(5)
C3A C2A C25A C24A -60.3(7)
C17A C2A C25A C24A 61.0(6)
C28B C33B C32B C31B 0.7(10)
S1B C33B C32B C31B -170.3(5)
C19A C20A C21A C22A 60.8(7)
C19A C20A C21A C23A -59.8(8)
C17A C22A C21A C20A -61.7(7)
C17A C22A C21A C23A 58.3(7)
C21A C20A C19A C18A -59.2(7)
C21A C20A C19A C24A 60.3(7)
C17A C18A C19A C20A 58.4(7)
C17A C18A C19A C24A -61.8(7)
C25A C24A C19A C20A -61.4(7)
C25A C24A C19A C18A 59.3(7)
C7A C8A C9A C10A -1.6(10)
C5A C10A C9A C8A -0.9(9)
C11A C10A C9A C8A 175.0(6)
N2B C28B C29B C30B -179.1(7)
C33B C28B C29B C30B -1.1(10)
C24A C25A C23A C21A -61.3(7)
C2A C25A C23A C21A 60.1(7)
C20A C21A C23A C25A 61.4(7)
C22A C21A C23A C25A -58.9(7)
C28B N2B C39B C34B 17.0(10)
Au1B N2B C39B C34B -157.9(5)
C28B N2B C39B C38B -161.6(6)
Au1B N2B C39B C38B 23.5(8)
C35B C34B C39B N2B -175.8(6)
S1B C34B C39B N2B 8.8(9)
C35B C34B C39B C38B 2.9(10)
S1B C34B C39B C38B -172.6(5)
C28B C29B C30B C31B 1.9(12)
C7B C6B C5B C10B -2.5(9)
C14B C6B C5B C10B 171.3(6)
C7B C6B C5B N1B 178.4(6)
C14B C6B C5B N1B -7.7(9)
C1B N1B C5B C6B 89.5(8)
C4B N1B C5B C6B -92.6(7)
C1B N1B C5B C10B -89.6(8)
C4B N1B C5B C10B 88.3(7)
C1B C2B C17B C18B -174.2(5)
C3B C2B C17B C18B -60.1(7)
C25B C2B C17B C18B 62.1(7)
C1B C2B C17B C22B 67.0(7)
C3B C2B C17B C22B -178.9(6)
C25B C2B C17B C22B -56.7(7)
C5B C6B C7B C8B -0.8(10)
C14B C6B C7B C8B -174.7(7)
C6B C5B C10B C9B 3.5(9)
N1B C5B C10B C9B -177.5(6)
C6B C5B C10B C11B -172.0(6)
N1B C5B C10B C11B 7.0(9)
C12B C11B C10B C9B -66.9(9)
C13B C11B C10B C9B 54.8(9)
C12B C11B C10B C5B 108.6(8)
C13B C11B C10B C5B -129.8(7)
C33B C32B C31B C30B 0.1(10)
C29B C30B C31B C32B -1.4(11)
C7B C6B C14B C15B 64.4(9)
C5B C6B C14B C15B -109.2(8)
C7B C6B C14B C16B -57.4(9)
C5B C6B C14B C16B 129.0(7)
C39A C34A C35A C36A -0.6(10)
S1A C34A C35A C36A 173.9(6)
C1B C2B C25B C23B -65.4(9)
C3B C2B C25B C23B -179.2(7)
C17B C2B C25B C23B 57.0(8)
C1B C2B C25B C24B 176.2(7)
C3B C2B C25B C24B 62.4(9)
C17B C2B C25B C24B -61.4(8)
C39B C34B C35B C36B -2.5(11)
S1B C34B C35B C36B 172.9(6)
N2B C39B C38B C37B 176.9(7)
C34B C39B C38B C37B -1.9(11)
C5B C10B C9B C8B -1.1(10)
C11B C10B C9B C8B 174.6(6)
C18B C17B C22B C21B -59.9(9)
C2B C17B C22B C21B 60.6(9)
C6B C7B C8B C9B 3.2(11)
C10B C9B C8B C7B -2.2(11)
C34A C35A C36A C37A -1.1(12)
C39A C38A C37A C36A 0.8(12)
C35A C36A C37A C38A 1.1(12)
C34B C35B C36B C37B 1.0(12)
C17B C22B C21B C23B -60.4(9)
C17B C22B C21B C20B 61.7(10)
C22B C17B C18B C19B 60.2(9)
C2B C17B C18B C19B -61.1(9)
C22B C21B C23B C25B 59.3(8)
C20B C21B C23B C25B -61.3(8)
C24B C25B C23B C21B 58.9(8)
C2B C25B C23B C21B -59.8(9)
C23B C25B C24B C19B -59.6(8)
C2B C25B C24B C19B 62.4(8)
C39B C38B C37B C36B 0.5(13)
C35B C36B C37B C38B 0.0(13)
C25B C24B C19B C18B -60.7(9)
C25B C24B C19B C20B 61.3(9)
C17B C18B C19B C24B 59.0(9)
C17B C18B C19B C20B -63.5(10)
C24B C19B C20B C21B -58.9(11)
C18B C19B C20B C21B 62.8(11)
C23B C21B C20B C19B 59.4(10)
C22B C21B C20B C19B -61.2(11)
